data_7032090
loop_
_publ_author_name
'Turek, Jan'
'Panov, Illia'
'Svec, Petr'
'R\%u\<zi\<ckov\'a, Zde\<nka'
'R\%u\<zi\<cka, Ale\<s'

_publ_section_title
;
 Non-covalent interactions in coinage metal complexes of
 1,2,4-triazole-based N-heterocyclic carbenes.
;
_journal_issue 41
_journal_name_full 'Dalton transactions (Cambridge, England : 2003)'
_journal_page_first 15465
_journal_page_last 15474
_journal_paper_doi 10.1039/c4dt01994f
_journal_volume 43
_journal_year 2014
_chemical_formula_moiety 'C42 H52 Ag I N8'
_chemical_formula_sum 'C42 H52 Ag I N8'
_chemical_formula_weight 903.69
_chemical_name_systematic
; 
 ? 
;
_space_group_IT_number 15
_symmetry_cell_setting monoclinic
_symmetry_space_group_name_Hall '-C 2yc'
_symmetry_space_group_name_H-M 'C 1 2/c 1'
_atom_sites_solution_hydrogens geom
_atom_sites_solution_primary direct
_atom_sites_solution_secondary difmap
_audit_creation_method SHELXL-97
_cell_angle_alpha 90
_cell_angle_beta 111.380(4)
_cell_angle_gamma 90
_cell_formula_units_Z 4
_cell_length_a 21.4227(11)
_cell_length_b 8.8240(4)
_cell_length_c 23.7341(6)
_cell_measurement_reflns_used 19115
_cell_measurement_temperature 150(1)
_cell_measurement_theta_max 27.5
_cell_measurement_theta_min 1
_cell_volume 4177.8(3)
_computing_cell_refinement 'COLLECT and DENZO'
_computing_data_collection 'COLLECT (Hooft, 1998) and DENZO (Otwinowski & Minor, 1997)'
_computing_data_reduction 'COLLECT and DENZO'
_computing_molecular_graphics 'PLATON (Spek, 2003)'
_computing_publication_material 'SHELXL-97 (Sheldrick, 2008)'
_computing_structure_refinement 'SHELXL-97 (Sheldrick, 1997)'
_computing_structure_solution 'SIR92 (Altomare et al., 1994)'
_diffrn_ambient_temperature 150(1)
_diffrn_detector_area_resol_mean 9.091
_diffrn_measured_fraction_theta_full 0.979
_diffrn_measured_fraction_theta_max 0.979
_diffrn_measurement_device_type 'Bruker Nonius KappaCCD area detector'
_diffrn_measurement_method '\f and \w scans to fill the Ewald sphere'
_diffrn_radiation_monochromator graphite
_diffrn_radiation_source 'fine-focus sealed tube'
_diffrn_radiation_type MoK\a
_diffrn_radiation_wavelength 0.71073
_diffrn_reflns_av_R_equivalents 0.0380
_diffrn_reflns_av_sigmaI/netI 0.0313
_diffrn_reflns_limit_h_max 25
_diffrn_reflns_limit_h_min -27
_diffrn_reflns_limit_k_max 11
_diffrn_reflns_limit_k_min -10
_diffrn_reflns_limit_l_max 30
_diffrn_reflns_limit_l_min -30
_diffrn_reflns_number 19021
_diffrn_reflns_theta_full 27.50
_diffrn_reflns_theta_max 27.50
_diffrn_reflns_theta_min 1.84
_diffrn_standards_number 0
_exptl_absorpt_coefficient_mu 1.260
_exptl_absorpt_correction_T_max 0.866
_exptl_absorpt_correction_T_min 0.745
_exptl_absorpt_correction_type integration
_exptl_absorpt_process_details
;
Gaussian integration (Coppens, 1970)
;
_exptl_crystal_colour colourless
_exptl_crystal_density_diffrn 1.437
_exptl_crystal_density_method 'not measured'
_exptl_crystal_description block
_exptl_crystal_F_000 1840
_exptl_crystal_size_max 0.39
_exptl_crystal_size_mid 0.26
_exptl_crystal_size_min 0.22
_refine_diff_density_max 1.148
_refine_diff_density_min -1.079
_refine_diff_density_rms 0.093
_refine_ls_extinction_method none
_refine_ls_goodness_of_fit_ref 1.104
_refine_ls_hydrogen_treatment constr
_refine_ls_matrix_type full
_refine_ls_number_parameters 236
_refine_ls_number_reflns 4705
_refine_ls_number_restraints 0
_refine_ls_restrained_S_all 1.104
_refine_ls_R_factor_all 0.0543
_refine_ls_R_factor_gt 0.0401
_refine_ls_shift/su_max 0.001
_refine_ls_shift/su_mean 0.000
_refine_ls_structure_factor_coef Fsqd
_refine_ls_weighting_details 'calc w=1/[\s^2^(Fo^2^)+(0.0223P)^2^+18.8481P] where P=(Fo^2^+2Fc^2^)/3'
_refine_ls_weighting_scheme calc
_refine_ls_wR_factor_gt 0.0796
_refine_ls_wR_factor_ref 0.0872
_reflns_number_gt 3950
_reflns_number_total 4705
_reflns_threshold_expression >2sigma(I)
_cod_data_source_file c4dt01994f2.cif
_cod_data_source_block shelxl
_cod_depositor_comments 'Adding full bibliography for 7032090--7032096.cif.'
_cod_original_sg_symbol_H-M 'C 2/c'
_cod_database_code 7032090

loop_
_symmetry_equiv_pos_as_xyz
'x, y, z'
'-x, y, -z+1/2'
'x+1/2, y+1/2, z'
'-x+1/2, y+1/2, -z+1/2'
'-x, -y, -z'
'x, -y, z-1/2'
'-x+1/2, -y+1/2, -z'
'x+1/2, -y+1/2, z-1/2'

loop_
_atom_site_label
_atom_site_type_symbol
_atom_site_fract_x
_atom_site_fract_y
_atom_site_fract_z
_atom_site_U_iso_or_equiv
_atom_site_adp_type
_atom_site_occupancy
_atom_site_symmetry_multiplicity
_atom_site_calc_flag
_atom_site_refinement_flags
Ag1 Ag 0.5000 0.39135(5) 0.2500 0.03162(11) Uani 1 2 d S
I1 I 0.5000 0.73145(4) 0.2500 0.04580(12) Uani 1 2 d S
N4 N 0.57806(13) 0.3391(3) 0.15860(11) 0.0244(5) Uani 1 1 d .
N3 N 0.56667(13) 0.3008(3) 0.09901(11) 0.0261(6) Uani 1 1 d .
N2 N 0.47595(13) 0.2802(3) 0.12080(11) 0.0226(5) Uani 1 1 d .
C12 C 0.46839(16) 0.2188(4) 0.01352(14) 0.0252(7) Uani 1 1 d .
C1 C 0.40746(16) 0.2498(4) 0.11405(14) 0.0247(7) Uani 1 1 d .
C2 C 0.35732(16) 0.3514(4) 0.08210(14) 0.0263(7) Uani 1 1 d .
N1 N 0.32280(14) 0.6135(3) 0.04704(13) 0.0311(6) Uani 1 1 d .
C6 C 0.39388(19) 0.1165(4) 0.13894(16) 0.0342(8) Uani 1 1 d .
H6 H 0.4284 0.0520 0.1612 0.041 Uiso 1 1 d R
C11 C 0.50332(16) 0.2658(3) 0.07694(14) 0.0232(6) Uani 1 1 d .
C18 C 0.64921(16) 0.3722(4) 0.19736(14) 0.0293(7) Uani 1 1 d .
C7 C 0.37425(17) 0.4974(4) 0.05828(16) 0.0316(7) Uani 1 1 d .
H7A H 0.4159 0.5363 0.0874 0.038 Uiso 1 1 d R
H7B H 0.3815 0.4769 0.0210 0.038 Uiso 1 1 d R
C13 C 0.41996(18) 0.1049(4) -0.00275(15) 0.0325(8) Uani 1 1 d .
H13 H 0.4066 0.0598 0.0264 0.039 Uiso 1 1 d R
C17 C 0.48809(18) 0.2839(4) -0.03041(15) 0.0342(8) Uani 1 1 d .
H17 H 0.5196 0.3616 -0.0201 0.041 Uiso 1 1 d R
C3 C 0.29126(17) 0.3113(4) 0.07293(16) 0.0332(8) Uani 1 1 d .
H3 H 0.2564 0.3750 0.0506 0.040 Uiso 1 1 d R
C15 C 0.4133(2) 0.1224(5) -0.10553(16) 0.0411(9) Uani 1 1 d .
H15 H 0.3948 0.0895 -0.1454 0.049 Uiso 1 1 d R
C4 C 0.27713(19) 0.1784(5) 0.09652(18) 0.0404(9) Uani 1 1 d .
H4 H 0.2328 0.1534 0.0898 0.049 Uiso 1 1 d R
C14 C 0.39258(19) 0.0587(5) -0.06217(16) 0.0404(8) Uani 1 1 d .
H14 H 0.3596 -0.0158 -0.0733 0.049 Uiso 1 1 d R
C5 C 0.3278(2) 0.0827(4) 0.13008(18) 0.0402(9) Uani 1 1 d .
H5 H 0.3177 -0.0051 0.1467 0.048 Uiso 1 1 d R
C9 C 0.3175(2) 0.6655(5) 0.10377(17) 0.0432(9) Uani 1 1 d .
H9A H 0.3048 0.5821 0.1233 0.052 Uiso 1 1 d R
H9B H 0.2842 0.7439 0.0955 0.052 Uiso 1 1 d R
H9C H 0.3601 0.7045 0.1298 0.052 Uiso 1 1 d R
C16 C 0.4605(2) 0.2346(5) -0.08997(16) 0.0419(9) Uani 1 1 d .
H16 H 0.4746 0.2770 -0.1192 0.050 Uiso 1 1 d R
C8 C 0.3400(2) 0.7435(5) 0.0171(2) 0.0457(10) Uani 1 1 d .
H8A H 0.3815 0.7869 0.0433 0.055 Uiso 1 1 d R
H8B H 0.3051 0.8182 0.0080 0.055 Uiso 1 1 d R
H8C H 0.3446 0.7106 -0.0198 0.055 Uiso 1 1 d R
C20 C 0.6758(2) 0.4886(7) 0.1660(2) 0.0659(15) Uani 1 1 d .
H20A H 0.6708 0.4523 0.1264 0.079 Uiso 1 1 d R
H20B H 0.7225 0.5057 0.1890 0.079 Uiso 1 1 d R
H20C H 0.6516 0.5819 0.1623 0.079 Uiso 1 1 d R
C19 C 0.6536(2) 0.4273(6) 0.25861(17) 0.0529(12) Uani 1 1 d .
H19A H 0.6264 0.5165 0.2539 0.063 Uiso 1 1 d R
H19B H 0.6993 0.4512 0.2826 0.063 Uiso 1 1 d R
H19C H 0.6376 0.3498 0.2784 0.063 Uiso 1 1 d R
C21 C 0.6874(2) 0.2239(6) 0.2045(3) 0.0739(17) Uani 1 1 d .
H21A H 0.6646 0.1475 0.2185 0.089 Uiso 1 1 d R
H21B H 0.7321 0.2363 0.2334 0.089 Uiso 1 1 d R
H21C H 0.6892 0.1936 0.1663 0.089 Uiso 1 1 d R
C10 C 0.52434(16) 0.3283(4) 0.17379(13) 0.0251(6) Uani 1 1 d .

loop_
_atom_site_aniso_label
_atom_site_aniso_U_11
_atom_site_aniso_U_22
_atom_site_aniso_U_33
_atom_site_aniso_U_23
_atom_site_aniso_U_13
_atom_site_aniso_U_12
Ag1 0.0291(2) 0.0490(2) 0.02206(16) 0.000 0.01571(14) 0.000
I1 0.0664(3) 0.0361(2) 0.03043(18) 0.000 0.01239(17) 0.000
N4 0.0241(13) 0.0310(15) 0.0208(12) -0.0008(11) 0.0115(10) -0.0015(11)
N3 0.0276(15) 0.0317(15) 0.0225(13) -0.0014(11) 0.0133(11) 0.0011(12)
N2 0.0239(14) 0.0238(13) 0.0250(12) -0.0001(10) 0.0149(11) 0.0003(10)
C12 0.0246(16) 0.0307(17) 0.0228(15) -0.0025(13) 0.0116(13) 0.0039(13)
C1 0.0265(17) 0.0268(17) 0.0266(15) -0.0040(12) 0.0165(13) -0.0024(13)
C2 0.0278(17) 0.0281(17) 0.0262(15) -0.0013(13) 0.0136(13) -0.0030(13)
N1 0.0311(15) 0.0304(15) 0.0333(14) 0.0061(12) 0.0134(12) 0.0052(12)
C6 0.044(2) 0.0268(17) 0.0409(19) 0.0012(15) 0.0261(17) 0.0013(15)
C11 0.0269(17) 0.0243(16) 0.0242(15) 0.0009(12) 0.0160(13) 0.0028(12)
C18 0.0233(16) 0.0408(19) 0.0244(15) -0.0019(14) 0.0091(13) -0.0004(14)
C7 0.0253(17) 0.0322(17) 0.0393(18) 0.0066(15) 0.0141(14) 0.0020(14)
C13 0.0366(19) 0.0317(19) 0.0317(17) -0.0052(14) 0.0153(15) -0.0032(14)
C17 0.0322(19) 0.044(2) 0.0283(17) -0.0005(15) 0.0136(15) -0.0034(16)
C3 0.0264(18) 0.038(2) 0.0365(18) -0.0041(16) 0.0134(14) -0.0032(15)
C15 0.044(2) 0.049(2) 0.0263(16) -0.0081(16) 0.0077(16) -0.0015(18)
C4 0.035(2) 0.045(2) 0.048(2) -0.0067(18) 0.0225(17) -0.0127(17)
C14 0.042(2) 0.037(2) 0.0396(19) -0.0094(18) 0.0124(16) -0.0088(18)
C5 0.048(2) 0.0295(19) 0.056(2) -0.0015(17) 0.0345(19) -0.0096(16)
C9 0.050(2) 0.039(2) 0.040(2) -0.0005(17) 0.0151(18) 0.0109(18)
C16 0.046(2) 0.057(3) 0.0262(17) 0.0004(17) 0.0180(16) -0.0044(19)
C8 0.041(2) 0.042(2) 0.058(2) 0.0216(19) 0.022(2) 0.0107(17)
C20 0.043(2) 0.100(4) 0.047(2) 0.016(3) 0.008(2) -0.036(3)
C19 0.035(2) 0.091(3) 0.0334(18) -0.022(2) 0.0138(16) -0.018(2)
C21 0.044(3) 0.072(3) 0.078(4) -0.026(3) -0.011(2) 0.021(2)
C10 0.0292(17) 0.0246(16) 0.0254(15) 0.0012(13) 0.0147(13) 0.0005(13)

loop_
_atom_type_symbol
_atom_type_description
_atom_type_scat_dispersion_real
_atom_type_scat_dispersion_imag
_atom_type_scat_source
C C 0.0033 0.0016 'International Tables Vol C Tables 4.2.6.8 and 6.1.1.4'
H H 0.0000 0.0000 'International Tables Vol C Tables 4.2.6.8 and 6.1.1.4'
N N 0.0061 0.0033 'International Tables Vol C Tables 4.2.6.8 and 6.1.1.4'
I I -0.4742 1.8119 'International Tables Vol C Tables 4.2.6.8 and 6.1.1.4'
Ag Ag -0.8971 1.1015 'International Tables Vol C Tables 4.2.6.8 and 6.1.1.4'

loop_
_exptl_crystal_face_index_h
_exptl_crystal_face_index_k
_exptl_crystal_face_index_l
_exptl_crystal_face_perp_dist
0 0 -1 0.034
0 0 1 0.108
0 -1 0 0.114
0 1 0 0.194
1 0 0 0.110
-1 0 0 0.033

loop_
_geom_angle_atom_site_label_1
_geom_angle_atom_site_label_2
_geom_angle_atom_site_label_3
_geom_angle
_geom_angle_site_symmetry_1
_geom_angle_site_symmetry_3
C10 Ag1 C10 149.74(17) . 2_655
C10 Ag1 I1 105.13(9) . .
C10 Ag1 I1 105.13(9) 2_655 .
C10 N4 N3 114.3(3) . .
C10 N4 C18 129.6(3) . .
N3 N4 C18 115.9(2) . .
C11 N3 N4 103.8(2) . .
C10 N2 C11 109.5(3) . .
C10 N2 C1 123.9(2) . .
C11 N2 C1 126.6(3) . .
C17 C12 C13 119.4(3) . .
C17 C12 C11 118.1(3) . .
C13 C12 C11 122.3(3) . .
C2 C1 C6 122.4(3) . .
C2 C1 N2 119.5(3) . .
C6 C1 N2 118.1(3) . .
C1 C2 C3 117.3(3) . .
C1 C2 C7 120.8(3) . .
C3 C2 C7 121.9(3) . .
C7 N1 C8 109.4(3) . .
C7 N1 C9 111.1(3) . .
C8 N1 C9 108.5(3) . .
C5 C6 C1 118.5(3) . .
C5 C6 H6 120.8 . .
C1 C6 H6 120.7 . .
N3 C11 N2 110.1(3) . .
N3 C11 C12 123.0(3) . .
N2 C11 C12 126.9(3) . .
N4 C18 C20 108.4(3) . .
N4 C18 C19 110.4(3) . .
C20 C18 C19 111.0(4) . .
N4 C18 C21 106.7(3) . .
C20 C18 C21 111.0(4) . .
C19 C18 C21 109.3(4) . .
N1 C7 C2 113.7(3) . .
N1 C7 H7A 108.7 . .
C2 C7 H7A 108.7 . .
N1 C7 H7B 109.1 . .
C2 C7 H7B 108.9 . .
H7A C7 H7B 107.7 . .
C14 C13 C12 119.6(3) . .
C14 C13 H13 120.2 . .
C12 C13 H13 120.2 . .
C12 C17 C16 120.2(3) . .
C12 C17 H17 120.0 . .
C16 C17 H17 119.8 . .
C4 C3 C2 120.8(3) . .
C4 C3 H3 119.7 . .
C2 C3 H3 119.5 . .
C16 C15 C14 120.1(3) . .
C16 C15 H15 120.0 . .
C14 C15 H15 119.9 . .
C5 C4 C3 120.8(3) . .
C5 C4 H4 119.6 . .
C3 C4 H4 119.6 . .
C13 C14 C15 120.7(4) . .
C13 C14 H14 119.7 . .
C15 C14 H14 119.6 . .
C4 C5 C6 120.1(3) . .
C4 C5 H5 120.0 . .
C6 C5 H5 119.8 . .
N1 C9 H9A 109.5 . .
N1 C9 H9B 109.7 . .
H9A C9 H9B 109.5 . .
N1 C9 H9C 109.2 . .
H9A C9 H9C 109.5 . .
H9B C9 H9C 109.5 . .
C15 C16 C17 120.0(3) . .
C15 C16 H16 119.9 . .
C17 C16 H16 120.0 . .
N1 C8 H8A 109.5 . .
N1 C8 H8B 109.5 . .
H8A C8 H8B 109.5 . .
N1 C8 H8C 109.4 . .
H8A C8 H8C 109.5 . .
H8B C8 H8C 109.5 . .
C18 C20 H20A 109.2 . .
C18 C20 H20B 109.3 . .
H20A C20 H20B 109.5 . .
C18 C20 H20C 109.9 . .
H20A C20 H20C 109.5 . .
H20B C20 H20C 109.5 . .
C18 C19 H19A 109.3 . .
C18 C19 H19B 109.6 . .
H19A C19 H19B 109.5 . .
C18 C19 H19C 109.5 . .
H19A C19 H19C 109.5 . .
H19B C19 H19C 109.5 . .
C18 C21 H21A 108.8 . .
C18 C21 H21B 109.7 . .
H21A C21 H21B 109.5 . .
C18 C21 H21C 109.9 . .
H21A C21 H21C 109.5 . .
H21B C21 H21C 109.5 . .
N4 C10 N2 102.3(2) . .
N4 C10 Ag1 135.7(2) . .
N2 C10 Ag1 121.4(2) . .

loop_
_geom_bond_atom_site_label_1
_geom_bond_atom_site_label_2
_geom_bond_distance
_geom_bond_site_symmetry_2
Ag1 C10 2.131(3) .
Ag1 C10 2.131(3) 2_655
Ag1 I1 3.0010(5) .
N4 C10 1.329(4) .
N4 N3 1.387(3) .
N4 C18 1.494(4) .
N3 C11 1.301(4) .
N2 C10 1.373(4) .
N2 C11 1.374(4) .
N2 C1 1.442(4) .
C12 C17 1.384(5) .
C12 C13 1.394(5) .
C12 C11 1.475(4) .
C1 C2 1.393(5) .
C1 C6 1.394(5) .
C2 C3 1.397(5) .
C2 C7 1.504(5) .
N1 C7 1.456(4) .
N1 C8 1.466(5) .
N1 C9 1.466(5) .
C6 C5 1.385(5) .
C6 H6 0.9300 .
C18 C20 1.499(5) .
C18 C19 1.503(5) .
C18 C21 1.520(6) .
C7 H7A 0.9700 .
C7 H7B 0.9700 .
C13 C14 1.377(5) .
C13 H13 0.9299 .
C17 C16 1.388(5) .
C17 H17 0.9300 .
C3 C4 1.380(5) .
C3 H3 0.9300 .
C15 C16 1.367(6) .
C15 C14 1.380(5) .
C15 H15 0.9299 .
C4 C5 1.377(6) .
C4 H4 0.9300 .
C14 H14 0.9301 .
C5 H5 0.9299 .
C9 H9A 0.9601 .
C9 H9B 0.9600 .
C9 H9C 0.9600 .
C16 H16 0.9299 .
C8 H8A 0.9599 .
C8 H8B 0.9600 .
C8 H8C 0.9601 .
C20 H20A 0.9600 .
C20 H20B 0.9599 .
C20 H20C 0.9600 .
C19 H19A 0.9600 .
C19 H19B 0.9598 .
C19 H19C 0.9601 .
C21 H21A 0.9600 .
C21 H21B 0.9600 .
C21 H21C 0.9602 .
